data_7041406
loop_
_publ_author_name
'Wang, Guo-Ming'
'Li, Jin-Hua'
'Pan, Jie'
'Xue, Zhen-Zhen'
'Wei, Li'
'Han, Song-De'
'Bao, Zhen-Zhen'
'Wang, Zong-Hua'

_publ_section_title
;
 Two hybrid transition metal triphosphonates decorated with a tripodal
 imidazole ligand: synthesis, structures and properties.
;
_journal_issue 3
_journal_name_full 'Dalton transactions (Cambridge, England : 2003)'
_journal_page_first 808
_journal_page_last 813
_journal_paper_doi 10.1039/c6dt04363a
_journal_volume 46
_journal_year 2017
_chemical_formula_sum 'C18 H18 N7 O9 P3 Zn3'
_chemical_formula_weight 765.47
_chemical_name_systematic
; 
 ? 
;
_space_group_IT_number 2
_symmetry_cell_setting triclinic
_symmetry_space_group_name_Hall '-P 1'
_symmetry_space_group_name_H-M 'P -1'
_atom_sites_solution_hydrogens geom
_atom_sites_solution_primary direct
_atom_sites_solution_secondary difmap
_audit_creation_method SHELXL-97
_audit_update_record
;
2016-10-04 deposited with the CCDC.
2016-12-12 downloaded from the CCDC.
;
_cell_angle_alpha 62.121(12)
_cell_angle_beta 76.294(19)
_cell_angle_gamma 88.84(2)
_cell_formula_units_Z 2
_cell_length_a 8.621(5)
_cell_length_b 15.529(8)
_cell_length_c 16.001(7)
_cell_measurement_reflns_used 5158
_cell_measurement_temperature 566(2)
_cell_measurement_theta_max 27.5
_cell_measurement_theta_min 3.1
_cell_volume 1829.3(17)
_computing_structure_refinement 'SHELXL-97 (Sheldrick, 1997)'
_computing_structure_solution 'SHELXS-97 (Sheldrick, 1990)'
_diffrn_ambient_temperature 566(2)
_diffrn_measured_fraction_theta_full 0.991
_diffrn_measured_fraction_theta_max 0.991
_diffrn_measurement_device_type 'XtaLABmini: Fixed Chi 2 circle'
_diffrn_measurement_method 'profile data from \w-scans'
_diffrn_radiation_monochromator graphite
_diffrn_radiation_source 'fine-focus sealed tube'
_diffrn_radiation_type MoK\a
_diffrn_radiation_wavelength 0.71073
_diffrn_reflns_av_R_equivalents 0.1196
_diffrn_reflns_av_sigmaI/netI 0.1143
_diffrn_reflns_limit_h_max 11
_diffrn_reflns_limit_h_min -11
_diffrn_reflns_limit_k_max 20
_diffrn_reflns_limit_k_min -20
_diffrn_reflns_limit_l_max 20
_diffrn_reflns_limit_l_min -20
_diffrn_reflns_number 19235
_diffrn_reflns_theta_full 27.55
_diffrn_reflns_theta_max 27.55
_diffrn_reflns_theta_min 3.05
_exptl_absorpt_coefficient_mu 2.127
_exptl_absorpt_correction_T_max 0.758
_exptl_absorpt_correction_T_min 0.671
_exptl_absorpt_correction_type multi-scan
_exptl_crystal_colour light-yellow
_exptl_crystal_density_diffrn 1.390
_exptl_crystal_density_method 'not measured'
_exptl_crystal_description rod-shape
_exptl_crystal_F_000 764
_exptl_crystal_size_max 0.25
_exptl_crystal_size_mid 0.16
_exptl_crystal_size_min 0.13
_platon_squeeze_details
;
The PLATON SQUEEZE procedure was used to treat 
regions of diffuse solvent which could not be modeled 
properly in terms of atomic sites. Their contribution to 
the diffraction pattern was removed and modified F^2^ was
written to a new HKL file. The number of located electrons, 
in one void per unit cell is 167.There are two formula units 
in one unit cell. On base of charge balance considerations, 
volume/count_electrons analysis, TG analyses and elemental analyses, 
this residual electron density was assigned to nine water molecules.  
So SQUEEZE removed these disordered units per unit cell. 
See refs. (a) O. V. Dolomanov, D. B. Cordes, N. R. Champness, A. J. Blake,
L. R. Hanton, G. B. Jameson, M. Schroder and C. Wilson. Chem. Commun.
2004, 642; (b) Y. Du, A. L. Thompson and D. O. Hare. Chem. Commun. 2008, 5987;
(c) Y. F. Bi, X. T. Wang, W. P. Liao, X. F. Wang, X. W. Wang, H. J. Zhang,
and S. Gao, J. Am. Chem. Soc. 2009, 131, 11650.
;
_refine_diff_density_max 0.677
_refine_diff_density_min -1.585
_refine_diff_density_rms 0.135
_refine_ls_extinction_method none
_refine_ls_goodness_of_fit_ref 1.015
_refine_ls_hydrogen_treatment mixed
_refine_ls_matrix_type full
_refine_ls_number_parameters 361
_refine_ls_number_reflns 8365
_refine_ls_number_restraints 0
_refine_ls_restrained_S_all 1.015
_refine_ls_R_factor_all 0.0605
_refine_ls_R_factor_gt 0.0460
_refine_ls_shift/su_max 0.001
_refine_ls_shift/su_mean 0.000
_refine_ls_structure_factor_coef Fsqd
_refine_ls_weighting_details 'calc w=1/[\s^2^(Fo^2^)+(0.0385P)^2^+0.0000P] where P=(Fo^2^+2Fc^2^)/3'
_refine_ls_weighting_scheme calc
_refine_ls_wR_factor_gt 0.1071
_refine_ls_wR_factor_ref 0.1132
_reflns_number_gt 6773
_reflns_number_total 8365
_reflns_threshold_expression >2sigma(I)
_cod_data_source_file c6dt04363a2.cif
_cod_data_source_block 1
_cod_depositor_comments 'Adding full bibliography for 7041406--7041407.cif.'
_cod_original_cell_volume 1829.3(16)
_cod_database_code 7041406

loop_
_symmetry_equiv_pos_as_xyz
'x, y, z'
'-x, -y, -z'

loop_
_atom_site_label
_atom_site_type_symbol
_atom_site_fract_x
_atom_site_fract_y
_atom_site_fract_z
_atom_site_U_iso_or_equiv
_atom_site_adp_type
_atom_site_occupancy
_atom_site_symmetry_multiplicity
_atom_site_calc_flag
_atom_site_refinement_flags
C1 C 0.4109(3) 0.2669(2) 0.5693(2) 0.0209(6) Uani 1 1 d .
H1A H 0.3818 0.2188 0.6381 0.025 Uiso 1 1 calc R
H1B H 0.4038 0.3315 0.5644 0.025 Uiso 1 1 calc R
C2 C 0.1526(3) 0.3015(2) 0.5271(2) 0.0220(6) Uani 1 1 d .
H2A H 0.1211 0.2985 0.5908 0.026 Uiso 1 1 calc R
H2B H 0.0650 0.2693 0.5201 0.026 Uiso 1 1 calc R
C3 C 0.2566(3) 0.1445(2) 0.5585(2) 0.0220(6) Uani 1 1 d .
H3A H 0.1667 0.1199 0.6161 0.026 Uiso 1 1 calc R
H3B H 0.3477 0.1097 0.5773 0.026 Uiso 1 1 calc R
C4 C 0.6233(3) 0.5780(3) 0.2994(2) 0.0317(7) Uani 1 1 d .
H4 H 0.5245 0.5664 0.3439 0.038 Uiso 1 1 calc R
C5 C 0.6541(3) 0.6363(3) 0.2016(2) 0.0362(8) Uani 1 1 d .
H5 H 0.5825 0.6727 0.1667 0.043 Uiso 1 1 calc R
C6 C 0.8732(3) 0.5724(3) 0.2397(2) 0.0325(7) Uani 1 1 d .
H6 H 0.9791 0.5578 0.2343 0.039 Uiso 1 1 calc R
C7 C 1.4092(5) 0.5432(3) -0.1264(3) 0.0505(11) Uani 1 1 d .
H7 H 1.4651 0.4887 -0.1156 0.061 Uiso 1 1 calc R
C8 C 1.2856(5) 0.5491(3) -0.0587(3) 0.0554(12) Uani 1 1 d .
H8 H 1.2418 0.5006 0.0053 0.067 Uiso 1 1 calc R
C9 C 1.3339(4) 0.6851(3) -0.1954(2) 0.0359(8) Uani 1 1 d .
H9 H 1.3261 0.7487 -0.2418 0.043 Uiso 1 1 calc R
C10 C 0.7906(6) 1.0353(4) -0.2407(3) 0.0689(15) Uani 1 1 d .
H10 H 0.7428 1.0926 -0.2520 0.083 Uiso 1 1 calc R
C11 C 0.8197(6) 0.9706(4) -0.1552(3) 0.0675(14) Uani 1 1 d .
H11 H 0.7960 0.9752 -0.0977 0.081 Uiso 1 1 calc R
C12 C 0.9028(4) 0.9211(3) -0.2623(2) 0.0373(8) Uani 1 1 d .
H12 H 0.9491 0.8835 -0.2909 0.045 Uiso 1 1 calc R
C13 C 1.1096(3) 0.6831(3) -0.0670(2) 0.0298(7) Uani 1 1 d .
C14 C 1.0674(4) 0.7719(3) -0.1327(2) 0.0368(8) Uani 1 1 d .
H14 H 1.1258 0.8044 -0.1978 0.044 Uiso 1 1 calc R
C15 C 0.9380(4) 0.8103(3) -0.0991(2) 0.0357(8) Uani 1 1 d .
C16 C 0.8526(4) 0.7660(3) -0.0010(2) 0.0357(8) Uani 1 1 d .
H16 H 0.7672 0.7942 0.0210 0.043 Uiso 1 1 calc R
C17 C 0.8990(4) 0.6792(3) 0.0624(2) 0.0325(8) Uani 1 1 d .
C18 C 1.0270(4) 0.6354(3) 0.0316(2) 0.0334(7) Uani 1 1 d .
H18 H 1.0562 0.5765 0.0753 0.040 Uiso 1 1 calc R
N1 N 0.7612(3) 0.5384(2) 0.32264(17) 0.0255(5) Uani 1 1 d .
N2 N 1.4390(3) 0.6291(2) -0.21264(18) 0.0288(6) Uani 1 1 d .
N3 N 0.8424(3) 1.0035(2) -0.30892(19) 0.0332(6) Uani 1 1 d .
N4 N 0.8141(3) 0.6310(2) 0.16388(18) 0.0302(6) Uani 1 1 d .
N5 N 1.2394(3) 0.6412(2) -0.10426(18) 0.0316(6) Uani 1 1 d .
N6 N 0.8897(3) 0.8977(2) -0.16836(19) 0.0359(7) Uani 1 1 d .
N7 N 0.2968(2) 0.25070(18) 0.52008(17) 0.0187(5) Uani 1 1 d .
O1 O 0.6494(2) 0.15043(16) 0.55953(17) 0.0279(5) Uani 1 1 d .
O2 O 0.7266(2) 0.31723(16) 0.53357(15) 0.0266(5) Uani 1 1 d .
O3 O 0.6266(2) 0.30056(18) 0.40482(15) 0.0280(5) Uani 1 1 d .
O4 O 0.2327(3) 0.01661(18) 0.49253(19) 0.0363(6) Uani 1 1 d .
O5 O 0.0300(2) 0.14143(17) 0.46329(15) 0.0282(5) Uani 1 1 d .
O6 O 0.3214(2) 0.19515(18) 0.36873(16) 0.0310(5) Uani 1 1 d .
O7 O 0.0364(2) 0.47052(17) 0.41235(15) 0.0285(5) Uani 1 1 d .
O8 O 0.2832(2) 0.48604(16) 0.46433(15) 0.0257(5) Uani 1 1 d .
O9 O 0.2983(2) 0.42767(16) 0.34012(14) 0.0251(4) Uani 1 1 d .
P1 P 0.61696(8) 0.25692(6) 0.51338(5) 0.01901(15) Uani 1 1 d .
P2 P 0.20503(8) 0.12303(6) 0.46496(6) 0.02242(17) Uani 1 1 d .
P3 P 0.19245(8) 0.42996(5) 0.43104(5) 0.01859(15) Uani 1 1 d .
Zn1 Zn 0.80531(3) 0.45544(2) 0.45335(2) 0.01935(9) Uani 1 1 d .
Zn2 Zn 0.42854(3) 0.31814(3) 0.35522(2) 0.01969(9) Uani 1 1 d .
Zn3 Zn 0.82266(4) 0.07120(2) 0.55355(2) 0.02142(10) Uani 1 1 d .

loop_
_atom_site_aniso_label
_atom_site_aniso_U_11
_atom_site_aniso_U_22
_atom_site_aniso_U_33
_atom_site_aniso_U_23
_atom_site_aniso_U_13
_atom_site_aniso_U_12
C1 0.0210(12) 0.0225(15) 0.0229(14) -0.0134(12) -0.0066(11) 0.0040(12)
C2 0.0158(12) 0.0226(15) 0.0267(14) -0.0128(12) -0.0021(10) 0.0027(11)
C3 0.0201(12) 0.0145(14) 0.0292(15) -0.0080(12) -0.0080(11) 0.0020(11)
C4 0.0184(13) 0.044(2) 0.0229(15) -0.0102(14) -0.0014(11) 0.0024(14)
C5 0.0195(14) 0.056(2) 0.0262(16) -0.0147(16) -0.0060(12) 0.0118(15)
C6 0.0219(14) 0.047(2) 0.0241(15) -0.0142(15) -0.0036(11) 0.0122(14)
C7 0.051(2) 0.034(2) 0.040(2) -0.0064(17) 0.0078(17) 0.0182(19)
C8 0.060(2) 0.041(2) 0.0285(19) 0.0025(16) 0.0114(17) 0.020(2)
C9 0.0385(17) 0.0317(19) 0.0183(15) -0.0023(13) 0.0040(12) 0.0167(15)
C10 0.120(4) 0.054(3) 0.041(2) -0.027(2) -0.031(3) 0.057(3)
C11 0.113(4) 0.065(3) 0.032(2) -0.028(2) -0.025(2) 0.046(3)
C12 0.0464(19) 0.035(2) 0.0260(16) -0.0123(15) -0.0071(14) 0.0158(17)
C13 0.0270(14) 0.0342(18) 0.0189(14) -0.0080(13) -0.0004(11) 0.0134(14)
C14 0.0378(17) 0.037(2) 0.0176(15) -0.0017(13) -0.0019(12) 0.0174(16)
C15 0.0434(18) 0.038(2) 0.0214(15) -0.0121(14) -0.0065(13) 0.0140(16)
C16 0.0381(17) 0.042(2) 0.0174(15) -0.0095(14) -0.0023(12) 0.0176(16)
C17 0.0290(15) 0.045(2) 0.0155(14) -0.0093(14) -0.0025(11) 0.0095(15)
C18 0.0323(16) 0.0355(19) 0.0197(15) -0.0045(13) -0.0039(12) 0.0135(15)
N1 0.0214(11) 0.0310(15) 0.0171(11) -0.0069(10) -0.0025(9) 0.0044(11)
N2 0.0273(12) 0.0315(15) 0.0228(13) -0.0115(11) -0.0016(10) 0.0083(12)
N3 0.0412(15) 0.0290(16) 0.0223(13) -0.0069(12) -0.0085(11) 0.0150(13)
N4 0.0242(12) 0.0369(16) 0.0175(12) -0.0049(11) -0.0028(10) 0.0094(12)
N5 0.0313(13) 0.0334(16) 0.0197(13) -0.0077(12) -0.0005(10) 0.0133(12)
N6 0.0440(15) 0.0328(16) 0.0203(13) -0.0057(12) -0.0062(11) 0.0190(14)
N7 0.0168(10) 0.0180(12) 0.0251(12) -0.0120(10) -0.0085(9) 0.0055(9)
O1 0.0229(10) 0.0171(11) 0.0425(13) -0.0136(10) -0.0081(9) 0.0070(9)
O2 0.0268(10) 0.0215(11) 0.0319(11) -0.0107(9) -0.0121(9) -0.0029(9)
O3 0.0161(9) 0.0403(14) 0.0249(11) -0.0134(10) -0.0050(8) 0.0057(9)
O4 0.0391(13) 0.0280(13) 0.0575(16) -0.0267(12) -0.0265(12) 0.0132(11)
O5 0.0180(9) 0.0273(12) 0.0329(12) -0.0086(10) -0.0082(8) 0.0015(9)
O6 0.0273(10) 0.0371(14) 0.0319(12) -0.0239(11) 0.0038(9) -0.0099(10)
O7 0.0163(9) 0.0350(13) 0.0296(11) -0.0132(10) -0.0027(8) 0.0056(9)
O8 0.0187(9) 0.0290(12) 0.0305(11) -0.0189(10) 0.0023(8) -0.0025(9)
O9 0.0244(10) 0.0285(12) 0.0212(10) -0.0135(9) -0.0003(8) 0.0057(9)
P1 0.0162(3) 0.0183(4) 0.0234(4) -0.0099(3) -0.0065(3) 0.0027(3)
P2 0.0175(3) 0.0199(4) 0.0318(4) -0.0141(3) -0.0056(3) 0.0010(3)
P3 0.0153(3) 0.0192(4) 0.0205(3) -0.0104(3) -0.0014(3) 0.0028(3)
Zn1 0.01819(16) 0.01950(18) 0.01831(17) -0.00815(14) -0.00299(12) 0.00189(14)
Zn2 0.01680(15) 0.02275(19) 0.01903(17) -0.01062(14) -0.00242(12) 0.00362(14)
Zn3 0.02026(16) 0.01770(19) 0.02474(18) -0.00858(14) -0.00653(13) 0.00405(14)

loop_
_atom_type_symbol
_atom_type_description
_atom_type_scat_dispersion_real
_atom_type_scat_dispersion_imag
_atom_type_scat_source
C C 0.0033 0.0016 'International Tables Vol C Tables 4.2.6.8 and 6.1.1.4'
H H 0.0000 0.0000 'International Tables Vol C Tables 4.2.6.8 and 6.1.1.4'
N N 0.0061 0.0033 'International Tables Vol C Tables 4.2.6.8 and 6.1.1.4'
O O 0.0106 0.0060 'International Tables Vol C Tables 4.2.6.8 and 6.1.1.4'
P P 0.1023 0.0942 'International Tables Vol C Tables 4.2.6.8 and 6.1.1.4'
Zn Zn 0.2839 1.4301 'International Tables Vol C Tables 4.2.6.8 and 6.1.1.4'

loop_
_geom_angle_atom_site_label_1
_geom_angle_atom_site_label_2
_geom_angle_atom_site_label_3
_geom_angle
_geom_angle_site_symmetry_1
_geom_angle_site_symmetry_3
N7 C1 P1 110.86(18) . .
N7 C1 H1A 109.5 . .
P1 C1 H1A 109.5 . .
N7 C1 H1B 109.5 . .
P1 C1 H1B 109.5 . .
H1A C1 H1B 108.1 . .
N7 C2 P3 110.16(19) . .
N7 C2 H2A 109.6 . .
P3 C2 H2A 109.6 . .
N7 C2 H2B 109.6 . .
P3 C2 H2B 109.6 . .
H2A C2 H2B 108.1 . .
N7 C3 P2 109.82(19) . .
N7 C3 H3A 109.7 . .
P2 C3 H3A 109.7 . .
N7 C3 H3B 109.7 . .
P2 C3 H3B 109.7 . .
H3A C3 H3B 108.2 . .
C5 C4 N1 109.3(3) . .
C5 C4 H4 125.3 . .
N1 C4 H4 125.3 . .
C4 C5 N4 106.0(3) . .
C4 C5 H5 127.0 . .
N4 C5 H5 127.0 . .
N1 C6 N4 110.9(3) . .
N1 C6 H6 124.5 . .
N4 C6 H6 124.5 . .
C8 C7 N2 110.2(4) . .
C8 C7 H7 124.9 . .
N2 C7 H7 124.9 . .
C7 C8 N5 105.8(3) . .
C7 C8 H8 127.1 . .
N5 C8 H8 127.1 . .
N2 C9 N5 112.9(3) . .
N2 C9 H9 123.5 . .
N5 C9 H9 123.5 . .
C11 C10 N3 109.5(4) . .
C11 C10 H10 125.2 . .
N3 C10 H10 125.2 . .
C10 C11 N6 107.3(4) . .
C10 C11 H11 126.4 . .
N6 C11 H11 126.4 . .
N3 C12 N6 112.1(3) . .
N3 C12 H12 123.9 . .
N6 C12 H12 123.9 . .
C18 C13 C14 121.4(3) . .
C18 C13 N5 120.7(3) . .
C14 C13 N5 117.9(3) . .
C15 C14 C13 118.5(3) . .
C15 C14 H14 120.7 . .
C13 C14 H14 120.7 . .
C14 C15 C16 122.2(3) . .
C14 C15 N6 117.9(3) . .
C16 C15 N6 119.9(3) . .
C17 C16 C15 117.8(3) . .
C17 C16 H16 121.1 . .
C15 C16 H16 121.1 . .
C16 C17 C18 122.3(3) . .
C16 C17 N4 119.6(3) . .
C18 C17 N4 118.0(3) . .
C13 C18 C17 117.7(3) . .
C13 C18 H18 121.2 . .
C17 C18 H18 121.2 . .
C6 N1 C4 106.5(3) . .
C6 N1 Zn1 123.0(2) . .
C4 N1 Zn1 130.3(2) . .
C9 N2 C7 104.5(3) . .
C9 N2 Zn2 116.4(2) . 2_765
C7 N2 Zn2 138.4(3) . 2_765
C12 N3 C10 104.7(3) . .
C12 N3 Zn3 129.7(2) . 1_564
C10 N3 Zn3 125.6(3) . 1_564
C6 N4 C5 107.3(2) . .
C6 N4 C17 126.9(3) . .
C5 N4 C17 125.8(3) . .
C9 N5 C8 106.6(3) . .
C9 N5 C13 124.9(3) . .
C8 N5 C13 128.4(3) . .
C12 N6 C11 106.4(3) . .
C12 N6 C15 124.6(3) . .
C11 N6 C15 129.0(3) . .
C2 N7 C3 112.0(2) . .
C2 N7 C1 112.3(2) . .
C3 N7 C1 110.3(2) . .
C2 N7 Zn2 107.06(17) . .
C3 N7 Zn2 108.15(16) . .
C1 N7 Zn2 106.81(16) . .
P1 O1 Zn3 139.69(13) . .
P1 O2 Zn1 127.65(13) . .
P1 O3 Zn2 121.80(11) . .
P2 O4 Zn3 132.98(15) . 2_656
P2 O5 Zn3 133.46(14) . 1_455
P2 O6 Zn2 120.60(12) . .
P3 O7 Zn1 148.41(15) . 1_455
P3 O8 Zn1 127.84(12) . 2_666
P3 O9 Zn2 120.09(13) . .
O1 P1 O3 113.04(13) . .
O1 P1 O2 110.51(13) . .
O3 P1 O2 112.06(13) . .
O1 P1 C1 109.45(13) . .
O3 P1 C1 104.87(12) . .
O2 P1 C1 106.52(13) . .
O6 P2 O4 112.16(14) . .
O6 P2 O5 111.44(13) . .
O4 P2 O5 111.83(13) . .
O6 P2 C3 105.19(13) . .
O4 P2 C3 105.68(14) . .
O5 P2 C3 110.15(13) . .
O7 P3 O8 112.18(13) . .
O7 P3 O9 110.86(12) . .
O8 P3 O9 110.84(11) . .
O7 P3 C2 109.80(13) . .
O8 P3 C2 107.82(14) . .
O9 P3 C2 105.03(13) . .
O7 Zn1 O8 114.22(9) 1_655 2_666
O7 Zn1 O2 109.91(10) 1_655 .
O8 Zn1 O2 104.46(10) 2_666 .
O7 Zn1 N1 98.73(10) 1_655 .
O8 Zn1 N1 107.33(11) 2_666 .
O2 Zn1 N1 122.60(10) . .
O9 Zn2 O3 122.99(9) . .
O9 Zn2 O6 117.80(10) . .
O3 Zn2 O6 115.61(10) . .
O9 Zn2 N2 99.69(10) . 2_765
O3 Zn2 N2 92.43(10) . 2_765
O6 Zn2 N2 96.78(10) . 2_765
O9 Zn2 N7 84.72(8) . .
O3 Zn2 N7 83.37(8) . .
O6 Zn2 N7 82.88(8) . .
N2 Zn2 N7 175.12(9) 2_765 .
O1 Zn3 O4 109.37(10) . 2_656
O1 Zn3 O5 116.42(10) . 1_655
O4 Zn3 O5 104.28(11) 2_656 1_655
O1 Zn3 N3 102.87(11) . 1_546
O4 Zn3 N3 114.14(12) 2_656 1_546
O5 Zn3 N3 110.14(10) 1_655 1_546

loop_
_geom_bond_atom_site_label_1
_geom_bond_atom_site_label_2
_geom_bond_distance
_geom_bond_site_symmetry_2
C1 N7 1.488(3) .
C1 P1 1.830(3) .
C1 H1A 0.9700 .
C1 H1B 0.9700 .
C2 N7 1.469(4) .
C2 P3 1.836(3) .
C2 H2A 0.9700 .
C2 H2B 0.9700 .
C3 N7 1.481(4) .
C3 P2 1.827(3) .
C3 H3A 0.9700 .
C3 H3B 0.9700 .
C4 C5 1.351(4) .
C4 N1 1.377(4) .
C4 H4 0.9300 .
C5 N4 1.387(4) .
C5 H5 0.9300 .
C6 N1 1.315(4) .
C6 N4 1.342(4) .
C6 H6 0.9300 .
C7 C8 1.364(5) .
C7 N2 1.369(5) .
C7 H7 0.9300 .
C8 N5 1.369(5) .
C8 H8 0.9300 .
C9 N2 1.315(4) .
C9 N5 1.336(4) .
C9 H9 0.9300 .
C10 C11 1.346(6) .
C10 N3 1.378(5) .
C10 H10 0.9300 .
C11 N6 1.351(5) .
C11 H11 0.9300 .
C12 N3 1.314(5) .
C12 N6 1.348(4) .
C12 H12 0.9300 .
C13 C18 1.392(4) .
C13 C14 1.395(5) .
C13 N5 1.431(4) .
C14 C15 1.369(5) .
C14 H14 0.9300 .
C15 C16 1.394(4) .
C15 N6 1.426(4) .
C16 C17 1.378(5) .
C16 H16 0.9300 .
C17 C18 1.396(4) .
C17 N4 1.433(4) .
C18 H18 0.9300 .
N1 Zn1 2.004(3) .
N2 Zn2 2.058(3) 2_765
N3 Zn3 1.996(3) 1_564
N7 Zn2 2.322(3) .
O1 P1 1.515(2) .
O1 Zn3 1.929(2) .
O2 P1 1.529(2) .
O2 Zn1 1.945(2) .
O3 P1 1.522(2) .
O3 Zn2 2.010(2) .
O4 P2 1.528(3) .
O4 Zn3 1.940(2) 2_656
O5 P2 1.534(2) .
O5 Zn3 1.963(2) 1_455
O6 P2 1.527(2) .
O6 Zn2 2.034(2) .
O7 P3 1.509(2) .
O7 Zn1 1.926(2) 1_455
O8 P3 1.521(2) .
O8 Zn1 1.938(2) 2_666
O9 P3 1.539(2) .
O9 Zn2 1.970(2) .
Zn1 O7 1.926(2) 1_655
Zn1 O8 1.938(2) 2_666
Zn2 N2 2.058(3) 2_765
Zn3 O4 1.940(2) 2_656
Zn3 O5 1.963(2) 1_655
Zn3 N3 1.996(3) 1_546

loop_
_geom_torsion_atom_site_label_1
_geom_torsion_atom_site_label_2
_geom_torsion_atom_site_label_3
_geom_torsion_atom_site_label_4
_geom_torsion
_geom_torsion_site_symmetry_1
_geom_torsion_site_symmetry_4
N1 C4 C5 N4 1.1(4) . .
N2 C7 C8 N5 -0.5(5) . .
N3 C10 C11 N6 0.0(6) . .
C18 C13 C14 C15 -2.4(6) . .
N5 C13 C14 C15 176.6(3) . .
C13 C14 C15 C16 3.2(6) . .
C13 C14 C15 N6 -175.9(3) . .
C14 C15 C16 C17 -2.1(6) . .
N6 C15 C16 C17 177.0(3) . .
C15 C16 C17 C18 0.2(5) . .
C15 C16 C17 N4 -179.7(3) . .
C14 C13 C18 C17 0.6(5) . .
N5 C13 C18 C17 -178.4(3) . .
C16 C17 C18 C13 0.5(5) . .
N4 C17 C18 C13 -179.6(3) . .
N4 C6 N1 C4 -0.8(4) . .
N4 C6 N1 Zn1 -175.9(2) . .
C5 C4 N1 C6 -0.2(4) . .
C5 C4 N1 Zn1 174.4(3) . .
N5 C9 N2 C7 0.2(4) . .
N5 C9 N2 Zn2 172.4(2) . 2_765
C8 C7 N2 C9 0.2(5) . .
C8 C7 N2 Zn2 -169.2(3) . 2_765
N6 C12 N3 C10 1.2(4) . .
N6 C12 N3 Zn3 -178.0(2) . 1_564
C11 C10 N3 C12 -0.7(5) . .
C11 C10 N3 Zn3 178.5(3) . 1_564
N1 C6 N4 C5 1.4(4) . .
N1 C6 N4 C17 -178.4(3) . .
C4 C5 N4 C6 -1.5(4) . .
C4 C5 N4 C17 178.3(3) . .
C16 C17 N4 C6 -151.7(4) . .
C18 C17 N4 C6 28.4(5) . .
C16 C17 N4 C5 28.6(5) . .
C18 C17 N4 C5 -151.4(4) . .
N2 C9 N5 C8 -0.5(5) . .
N2 C9 N5 C13 -176.7(3) . .
C7 C8 N5 C9 0.6(5) . .
C7 C8 N5 C13 176.6(4) . .
C18 C13 N5 C9 -174.1(3) . .
C14 C13 N5 C9 6.8(5) . .
C18 C13 N5 C8 10.5(6) . .
C14 C13 N5 C8 -168.6(4) . .
N3 C12 N6 C11 -1.2(5) . .
N3 C12 N6 C15 177.0(3) . .
C10 C11 N6 C12 0.7(6) . .
C10 C11 N6 C15 -177.4(4) . .
C14 C15 N6 C12 32.8(5) . .
C16 C15 N6 C12 -146.3(4) . .
C14 C15 N6 C11 -149.4(5) . .
C16 C15 N6 C11 31.5(6) . .
P3 C2 N7 C3 -152.26(19) . .
P3 C2 N7 C1 83.0(2) . .
P3 C2 N7 Zn2 -33.9(2) . .
P2 C3 N7 C2 82.0(2) . .
P2 C3 N7 C1 -152.16(18) . .
P2 C3 N7 Zn2 -35.7(2) . .
P1 C1 N7 C2 -152.7(2) . .
P1 C1 N7 C3 81.7(2) . .
P1 C1 N7 Zn2 -35.6(2) . .
Zn3 O1 P1 O3 66.2(2) . .
Zn3 O1 P1 O2 -60.3(2) . .
Zn3 O1 P1 C1 -177.27(19) . .
Zn2 O3 P1 O1 101.42(16) . .
Zn2 O3 P1 O2 -132.90(15) . .
Zn2 O3 P1 C1 -17.74(19) . .
Zn1 O2 P1 O1 151.45(15) . .
Zn1 O2 P1 O3 24.4(2) . .
Zn1 O2 P1 C1 -89.75(18) . .
N7 C1 P1 O1 -85.5(2) . .
N7 C1 P1 O3 36.1(2) . .
N7 C1 P1 O2 155.03(19) . .
Zn2 O6 P2 O4 -136.96(15) . .
Zn2 O6 P2 O5 96.79(16) . .
Zn2 O6 P2 C3 -22.56(19) . .
Zn3 O4 P2 O6 -77.1(2) 2_656 .
Zn3 O4 P2 O5 48.9(2) 2_656 .
Zn3 O4 P2 C3 168.78(18) 2_656 .
Zn3 O5 P2 O6 173.03(16) 1_455 .
Zn3 O5 P2 O4 46.6(2) 1_455 .
Zn3 O5 P2 C3 -70.6(2) 1_455 .
N7 C3 P2 O6 38.7(2) . .
N7 C3 P2 O4 157.54(18) . .
N7 C3 P2 O5 -81.5(2) . .
Zn1 O7 P3 O8 -107.6(3) 1_455 .
Zn1 O7 P3 O9 127.9(3) 1_455 .
Zn1 O7 P3 C2 12.3(3) 1_455 .
Zn1 O8 P3 O7 35.4(2) 2_666 .
Zn1 O8 P3 O9 159.95(15) 2_666 .
Zn1 O8 P3 C2 -85.60(19) 2_666 .
Zn2 O9 P3 O7 -142.69(13) . .
Zn2 O9 P3 O8 92.04(16) . .
Zn2 O9 P3 C2 -24.15(16) . .
N7 C2 P3 O7 158.02(18) . .
N7 C2 P3 O8 -79.5(2) . .
N7 C2 P3 O9 38.8(2) . .
P1 O2 Zn1 O7 -119.32(16) . 1_655
P1 O2 Zn1 O8 117.72(17) . 2_666
P1 O2 Zn1 N1 -4.3(2) . .
C6 N1 Zn1 O7 9.9(3) . 1_655
C4 N1 Zn1 O7 -163.9(3) . 1_655
C6 N1 Zn1 O8 128.8(3) . 2_666
C4 N1 Zn1 O8 -45.0(3) . 2_666
C6 N1 Zn1 O2 -110.5(3) . .
C4 N1 Zn1 O2 75.6(3) . .
P3 O9 Zn2 O3 -72.32(16) . .
P3 O9 Zn2 O6 85.33(15) . .
P3 O9 Zn2 N2 -171.65(14) . 2_765
P3 O9 Zn2 N7 6.25(13) . .
P1 O3 Zn2 O9 79.36(18) . .
P1 O3 Zn2 O6 -78.73(17) . .
P1 O3 Zn2 N2 -177.43(17) . 2_765
P1 O3 Zn2 N7 0.07(16) . .
P2 O6 Zn2 O9 -76.01(18) . .
P2 O6 Zn2 O3 83.27(17) . .
P2 O6 Zn2 N2 179.25(16) . 2_765
P2 O6 Zn2 N7 4.16(15) . .
C2 N7 Zn2 O9 18.39(17) . .
C3 N7 Zn2 O9 139.27(17) . .
C1 N7 Zn2 O9 -102.05(18) . .
C2 N7 Zn2 O3 142.53(18) . .
C3 N7 Zn2 O3 -96.59(17) . .
C1 N7 Zn2 O3 22.09(18) . .
C2 N7 Zn2 O6 -100.53(18) . .
C3 N7 Zn2 O6 20.35(17) . .
C1 N7 Zn2 O6 139.03(18) . .
C2 N7 Zn2 N2 173.2(11) . 2_765
C3 N7 Zn2 N2 -65.9(12) . 2_765
C1 N7 Zn2 N2 52.8(12) . 2_765
P1 O1 Zn3 O4 -116.8(2) . 2_656
P1 O1 Zn3 O5 1.0(3) . 1_655
P1 O1 Zn3 N3 121.5(2) . 1_546

loop_
_platon_squeeze_void_nr
_platon_squeeze_void_average_x
_platon_squeeze_void_average_y
_platon_squeeze_void_average_z
_platon_squeeze_void_volume
_platon_squeeze_void_count_electrons
_platon_squeeze_void_content
1 -0.012 0.000 0.000 672 167 ' '
